data_8106176
loop_
_publ_author_name
'Huang, Xiang'
'Shi, Da-Bin'

_publ_section_title
;
 Crystal structure of methyl 10-(pyridin-4-yl)-anthracene-9-carboxylate,
 C21H15NO2
;
_journal_issue 3
_journal_name_full 'Zeitschrift f\"ur Kristallographie - New Crystal Structures'
_journal_page_first 441
_journal_page_last 443
_journal_paper_doi 10.1515/ncrs-2017-0334
_journal_volume 233
_journal_year 2018
_chemical_absolute_configuration unk
_chemical_formula_moiety 'C21 H15 N O2'
_chemical_formula_sum 'C21 H15 N O2'
_chemical_formula_weight 313.34
_space_group_IT_number 41
_space_group_name_Hall 'A 2 -2ab'
_space_group_name_H-M_alt 'A e a 2'
_symmetry_cell_setting orthorhombic
_symmetry_space_group_name_H-M 'A e a 2'
_atom_sites_solution_hydrogens geom
_atom_sites_solution_primary direct
_atom_sites_solution_secondary difmap
_cell_angle_alpha 90.00
_cell_angle_beta 90.00
_cell_angle_gamma 90.00
_cell_formula_units_Z 8
_cell_length_a 22.149(2)
_cell_length_b 13.2899(12)
_cell_length_c 10.6679(10)
_cell_measurement_reflns_used 2655
_cell_measurement_temperature 296(2)
_cell_measurement_theta_max 27.57
_cell_measurement_theta_min 1.84
_cell_volume 3140.2(5)
_computing_cell_refinement 'SAINT V7.68A(Bruker AXS, 2009)'
_computing_data_collection 'SMART (Bruker AXS, 2000)'
_computing_data_reduction 'SAINT V7.68A(Bruker AXS, 2009)'
_computing_molecular_graphics 'SHELXTL v6.12 (Bruker AXS, 2001)'
_computing_publication_material 'SHELXL-97 (Sheldrick, 1997)'
_computing_structure_refinement 'SHELXL-97 (Sheldrick, 1997)'
_computing_structure_solution 'SHELXS-97 (Sheldrick, 1990)'
_diffrn_ambient_temperature 296(2)
_diffrn_measured_fraction_theta_full 0.989
_diffrn_measured_fraction_theta_max 0.989
_diffrn_measurement_device_type 'CCD area detector'
_diffrn_measurement_method 'phi and omega scans'
_diffrn_radiation_monochromator graphite
_diffrn_radiation_source 'fine-focus sealed tube'
_diffrn_radiation_type MoK\a
_diffrn_radiation_wavelength 0.71073
_diffrn_reflns_av_R_equivalents 0.0269
_diffrn_reflns_av_sigmaI/netI 0.0353
_diffrn_reflns_limit_h_max 28
_diffrn_reflns_limit_h_min -26
_diffrn_reflns_limit_k_max 17
_diffrn_reflns_limit_k_min -7
_diffrn_reflns_limit_l_max 13
_diffrn_reflns_limit_l_min -13
_diffrn_reflns_number 9199
_diffrn_reflns_theta_full 27.57
_diffrn_reflns_theta_max 27.57
_diffrn_reflns_theta_min 3.06
_exptl_absorpt_coefficient_mu 0.085
_exptl_absorpt_correction_T_max 0.9915
_exptl_absorpt_correction_T_min 0.9748
_exptl_absorpt_correction_type multi-scan
_exptl_absorpt_process_details 'SADABS (Bruker, 2013)'
_exptl_crystal_colour colourless
_exptl_crystal_density_diffrn 1.326
_exptl_crystal_density_method 'not measured'
_exptl_crystal_description block
_exptl_crystal_F_000 1312
_exptl_crystal_size_max 0.30
_exptl_crystal_size_mid 0.20
_exptl_crystal_size_min 0.10
_refine_diff_density_max 0.120
_refine_diff_density_min -0.155
_refine_diff_density_rms 0.031
_refine_ls_extinction_method none
_refine_ls_goodness_of_fit_ref 1.022
_refine_ls_hydrogen_treatment mixed
_refine_ls_matrix_type full
_refine_ls_number_parameters 218
_refine_ls_number_reflns 3516
_refine_ls_number_restraints 1
_refine_ls_restrained_S_all 1.022
_refine_ls_R_factor_all 0.0614
_refine_ls_R_factor_gt 0.0418
_refine_ls_shift/su_max 0.000
_refine_ls_shift/su_mean 0.000
_refine_ls_structure_factor_coef Fsqd
_refine_ls_weighting_details 'calc w=1/[\s^2^(Fo^2^)+(0.0417P)^2^+0.7410P] where P=(Fo^2^+2Fc^2^)/3'
_refine_ls_weighting_scheme calc
_refine_ls_wR_factor_gt 0.0862
_refine_ls_wR_factor_ref 0.0953
_reflns_number_gt 2700
_reflns_number_total 3516
_reflns_threshold_expression >2sigma(I)
_cod_data_source_file suppl_ncrs-2017-0334_suppl.cif
_cod_data_source_block 1
_cod_depositor_comments
;
The following automatic conversions were performed:

data item '_exptl_absorpt_correction_type' value 'Multi-scan' was
changed to 'multi-scan' in accordance with the built-in table derived
from the CIF Core dictionary named 'cif_core.dic' version 2.4.5 last
updated on 2014-11-21.

data item '_symmetry_cell_setting' value 'Orthorhombic' was changed
to 'orthorhombic' in accordance with the built-in table derived from
the CIF Core dictionary named 'cif_core.dic' version 2.4.5 last
updated on 2014-11-21.

Automatic conversion script
Id: cif_fix_values 8738 2021-04-28 16:35:53Z antanas 
;
_cod_original_sg_symbol_Hall 'A2 -2ac'
_cod_original_sg_symbol_H-M Aba2
_cod_database_code 8106176

loop_
_symmetry_equiv_pos_as_xyz
'x, y, z'
'-x, -y, z'
'x+1/2, -y+1/2, z'
'-x+1/2, y+1/2, z'
'x, y+1/2, z+1/2'
'-x, -y+1/2, z+1/2'
'x+1/2, -y+1, z+1/2'
'-x+1/2, y+1, z+1/2'

loop_
_atom_site_label
_atom_site_type_symbol
_atom_site_fract_x
_atom_site_fract_y
_atom_site_fract_z
_atom_site_U_iso_or_equiv
_atom_site_adp_type
_atom_site_occupancy
_atom_site_symmetry_multiplicity
_atom_site_calc_flag
_atom_site_refinement_flags
_atom_site_disorder_assembly
_atom_site_disorder_group
C4 C 0.34093(8) 0.94926(13) 0.04840(18) 0.0363(4) Uani 1 1 d . . .
C3 C 0.33011(8) 0.89035(14) 0.15521(17) 0.0367(4) Uani 1 1 d . . .
C9 C 0.37836(8) 1.03699(14) 0.05870(18) 0.0359(4) Uani 1 1 d . . .
C11 C 0.39301(9) 1.00331(14) 0.28179(17) 0.0372(4) Uani 1 1 d . . .
C1 C 0.29025(8) 0.79925(15) 0.14515(19) 0.0405(4) Uani 1 1 d . . .
O2 O 0.31337(6) 0.73032(10) 0.06820(15) 0.0515(4) Uani 1 1 d . . .
C8 C 0.38794(9) 1.09561(14) -0.0516(2) 0.0430(5) Uani 1 1 d . . .
H8 H 0.4123 1.1525 -0.0471 0.052 Uiso 1 1 calc R . .
C10 C 0.40366(8) 1.06310(13) 0.17571(18) 0.0361(4) Uani 1 1 d . . .
C17 C 0.44183(8) 1.15498(14) 0.18710(19) 0.0395(4) Uani 1 1 d . . .
C15 C 0.34558(9) 0.85645(16) 0.3819(2) 0.0483(5) Uani 1 1 d . . .
H15 H 0.3210 0.7998 0.3776 0.058 Uiso 1 1 calc R . .
C12 C 0.42026(9) 1.02408(15) 0.40032(19) 0.0457(5) Uani 1 1 d . . .
H12 H 0.4457 1.0794 0.4079 0.055 Uiso 1 1 calc R . .
O1 O 0.24325(7) 0.78833(11) 0.19861(18) 0.0673(5) Uani 1 1 d . . .
C7 C 0.36263(10) 1.07055(16) -0.1623(2) 0.0497(5) Uani 1 1 d . . .
H7 H 0.3699 1.1099 -0.2328 0.060 Uiso 1 1 calc R . .
C5 C 0.31460(9) 0.92650(14) -0.07049(19) 0.0436(5) Uani 1 1 d . . .
H5 H 0.2898 0.8704 -0.0783 0.052 Uiso 1 1 calc R . .
C6 C 0.32510(10) 0.98493(17) -0.1718(2) 0.0506(5) Uani 1 1 d . . .
H6 H 0.3075 0.9687 -0.2484 0.061 Uiso 1 1 calc R . .
C21 C 0.49683(10) 1.16340(16) 0.1258(2) 0.0515(5) Uani 1 1 d . . .
H21 H 0.5114 1.1104 0.0776 0.062 Uiso 1 1 calc R . .
C13 C 0.41011(11) 0.96570(17) 0.5018(2) 0.0545(6) Uani 1 1 d . . .
H13 H 0.4283 0.9811 0.5780 0.065 Uiso 1 1 calc R . .
C14 C 0.37185(11) 0.88130(17) 0.4920(2) 0.0562(6) Uani 1 1 d . . .
H14 H 0.3646 0.8420 0.5625 0.067 Uiso 1 1 calc R . .
C18 C 0.42376(10) 1.23683(15) 0.2585(2) 0.0501(5) Uani 1 1 d . . .
H18 H 0.3872 1.2353 0.3015 0.060 Uiso 1 1 calc R . .
C2 C 0.27588(11) 0.64369(15) 0.0421(3) 0.0668(7) Uani 1 1 d . . .
H2A H 0.2414 0.6642 -0.0060 0.100 Uiso 1 1 calc R . .
H2B H 0.2627 0.6143 0.1196 0.100 Uiso 1 1 calc R . .
H2C H 0.2987 0.5951 -0.0046 0.100 Uiso 1 1 calc R . .
C20 C 0.52981(10) 1.2511(2) 0.1371(3) 0.0661(7) Uani 1 1 d . . .
H20 H 0.5663 1.2553 0.0943 0.079 Uiso 1 1 calc R . .
C19 C 0.46039(13) 1.32060(18) 0.2653(2) 0.0631(7) Uani 1 1 d . . .
H19 H 0.4478 1.3741 0.3150 0.076 Uiso 1 1 calc R . .
N1 N 0.51268(10) 1.32958(16) 0.2050(2) 0.0721(6) Uani 1 1 d . . .
C16 C 0.35497(9) 0.91576(14) 0.27209(18) 0.0378(4) Uani 1 1 d . . .

loop_
_atom_site_aniso_label
_atom_site_aniso_U_11
_atom_site_aniso_U_22
_atom_site_aniso_U_33
_atom_site_aniso_U_23
_atom_site_aniso_U_13
_atom_site_aniso_U_12
C4 0.0318(9) 0.0349(10) 0.0423(11) 0.0000(8) 0.0000(9) 0.0005(7)
C3 0.0320(9) 0.0343(10) 0.0438(11) 0.0018(8) 0.0041(8) 0.0016(7)
C9 0.0310(9) 0.0352(10) 0.0415(10) 0.0011(9) 0.0031(8) 0.0011(7)
C11 0.0347(10) 0.0351(10) 0.0417(11) 0.0007(9) -0.0020(8) 0.0049(8)
C1 0.0345(10) 0.0403(11) 0.0467(12) 0.0056(9) -0.0007(9) -0.0008(8)
O2 0.0458(8) 0.0380(7) 0.0706(10) -0.0083(8) 0.0009(8) -0.0043(6)
C8 0.0431(11) 0.0382(11) 0.0477(12) 0.0031(10) 0.0012(10) -0.0064(8)
C10 0.0326(9) 0.0321(10) 0.0436(11) 0.0019(8) -0.0008(8) 0.0023(7)
C17 0.0382(10) 0.0370(11) 0.0433(11) 0.0048(9) -0.0098(9) -0.0015(8)
C15 0.0474(13) 0.0452(12) 0.0523(13) 0.0116(10) 0.0030(10) -0.0014(9)
C12 0.0461(12) 0.0443(12) 0.0467(12) -0.0010(9) -0.0080(9) 0.0014(9)
O1 0.0503(9) 0.0634(10) 0.0882(12) -0.0068(10) 0.0211(9) -0.0165(8)
C7 0.0547(14) 0.0520(13) 0.0425(12) 0.0095(10) 0.0029(10) -0.0085(10)
C5 0.0440(11) 0.0387(11) 0.0482(12) -0.0008(10) -0.0010(9) -0.0065(9)
C6 0.0586(14) 0.0536(13) 0.0396(12) -0.0014(10) -0.0067(11) -0.0045(11)
C21 0.0393(11) 0.0444(13) 0.0709(15) 0.0044(11) -0.0032(10) -0.0003(9)
C13 0.0606(14) 0.0589(15) 0.0440(12) 0.0037(10) -0.0101(10) 0.0028(11)
C14 0.0636(15) 0.0591(14) 0.0458(12) 0.0161(11) -0.0024(11) 0.0011(12)
C18 0.0533(12) 0.0451(12) 0.0520(13) -0.0018(10) -0.0102(10) 0.0003(10)
C2 0.0621(15) 0.0416(13) 0.0968(19) -0.0088(13) -0.0158(15) -0.0102(10)
C20 0.0385(12) 0.0641(16) 0.096(2) 0.0194(15) -0.0120(12) -0.0096(11)
C19 0.0785(18) 0.0447(13) 0.0660(16) -0.0068(12) -0.0249(14) -0.0046(12)
N1 0.0660(13) 0.0545(13) 0.0958(17) 0.0109(13) -0.0353(13) -0.0171(11)
C16 0.0359(10) 0.0358(10) 0.0416(10) 0.0030(8) 0.0015(8) 0.0042(8)

loop_
_atom_type_symbol
_atom_type_description
_atom_type_scat_dispersion_real
_atom_type_scat_dispersion_imag
_atom_type_scat_source
C C 0.0033 0.0016 'International Tables Vol C Tables 4.2.6.8 and 6.1.1.4'
H H 0.0000 0.0000 'International Tables Vol C Tables 4.2.6.8 and 6.1.1.4'
N N 0.0061 0.0033 'International Tables Vol C Tables 4.2.6.8 and 6.1.1.4'
O O 0.0106 0.0060 'International Tables Vol C Tables 4.2.6.8 and 6.1.1.4'

loop_
_geom_angle_atom_site_label_1
_geom_angle_atom_site_label_2
_geom_angle_atom_site_label_3
_geom_angle
_geom_angle_site_symmetry_1
_geom_angle_site_symmetry_3
C3 C4 C5 122.22(16) . .
C3 C4 C9 119.34(17) . .
C5 C4 C9 118.42(17) . .
C4 C3 C16 121.33(16) . .
C4 C3 C1 119.48(17) . .
C16 C3 C1 119.19(16) . .
C10 C9 C8 122.41(16) . .
C10 C9 C4 119.79(16) . .
C8 C9 C4 117.80(17) . .
C10 C11 C12 122.26(17) . .
C10 C11 C16 119.87(17) . .
C12 C11 C16 117.84(17) . .
O1 C1 O2 123.03(19) . .
O1 C1 C3 125.12(19) . .
O2 C1 C3 111.85(16) . .
C1 O2 C2 116.43(17) . .
C7 C8 C9 121.69(18) . .
C7 C8 H8 119.2 . .
C9 C8 H8 119.2 . .
C11 C10 C9 120.49(16) . .
C11 C10 C17 119.59(17) . .
C9 C10 C17 119.92(16) . .
C21 C17 C18 116.68(18) . .
C21 C17 C10 121.74(18) . .
C18 C17 C10 121.58(18) . .
C14 C15 C16 121.0(2) . .
C14 C15 H15 119.5 . .
C16 C15 H15 119.5 . .
C13 C12 C11 121.90(19) . .
C13 C12 H12 119.1 . .
C11 C12 H12 119.1 . .
C8 C7 C6 120.4(2) . .
C8 C7 H7 119.8 . .
C6 C7 H7 119.8 . .
C6 C5 C4 121.23(18) . .
C6 C5 H5 119.4 . .
C4 C5 H5 119.4 . .
C5 C6 C7 120.4(2) . .
C5 C6 H6 119.8 . .
C7 C6 H6 119.8 . .
C20 C21 C17 119.5(2) . .
C20 C21 H21 120.3 . .
C17 C21 H21 120.3 . .
C12 C13 C14 119.8(2) . .
C12 C13 H13 120.1 . .
C14 C13 H13 120.1 . .
C15 C14 C13 121.2(2) . .
C15 C14 H14 119.4 . .
C13 C14 H14 119.4 . .
C19 C18 C17 119.5(2) . .
C19 C18 H18 120.3 . .
C17 C18 H18 120.3 . .
O2 C2 H2A 109.5 . .
O2 C2 H2B 109.5 . .
H2A C2 H2B 109.5 . .
O2 C2 H2C 109.5 . .
H2A C2 H2C 109.5 . .
H2B C2 H2C 109.5 . .
N1 C20 C21 124.1(2) . .
N1 C20 H20 118.0 . .
C21 C20 H20 118.0 . .
N1 C19 C18 124.0(2) . .
N1 C19 H19 118.0 . .
C18 C19 H19 118.0 . .
C20 N1 C19 116.3(2) . .
C3 C16 C15 122.61(18) . .
C3 C16 C11 119.18(17) . .
C15 C16 C11 118.19(18) . .

loop_
_geom_bond_atom_site_label_1
_geom_bond_atom_site_label_2
_geom_bond_distance
_geom_bond_site_symmetry_2
C4 C3 1.403(3) .
C4 C5 1.428(3) .
C4 C9 1.435(2) .
C3 C16 1.404(3) .
C3 C1 1.502(3) .
C9 C10 1.412(2) .
C9 C8 1.427(3) .
C11 C10 1.403(3) .
C11 C12 1.428(3) .
C11 C16 1.440(3) .
C1 O1 1.196(2) .
C1 O2 1.332(2) .
O2 C2 1.447(2) .
C8 C7 1.349(3) .
C8 H8 0.9300 .
C10 C17 1.490(3) .
C17 C21 1.387(3) .
C17 C18 1.387(3) .
C15 C14 1.352(3) .
C15 C16 1.427(3) .
C15 H15 0.9300 .
C12 C13 1.351(3) .
C12 H12 0.9300 .
C7 C6 1.413(3) .
C7 H7 0.9300 .
C5 C6 1.351(3) .
C5 H5 0.9300 .
C6 H6 0.9300 .
C21 C20 1.380(3) .
C21 H21 0.9300 .
C13 C14 1.410(3) .
C13 H13 0.9300 .
C14 H14 0.9300 .
C18 C19 1.379(3) .
C18 H18 0.9300 .
C2 H2A 0.9600 .
C2 H2B 0.9600 .
C2 H2C 0.9600 .
C20 N1 1.326(3) .
C20 H20 0.9300 .
C19 N1 1.330(3) .
C19 H19 0.9300 .

loop_
_geom_torsion_atom_site_label_1
_geom_torsion_atom_site_label_2
_geom_torsion_atom_site_label_3
_geom_torsion_atom_site_label_4
_geom_torsion
_geom_torsion_site_symmetry_1
_geom_torsion_site_symmetry_2
_geom_torsion_site_symmetry_3
_geom_torsion_site_symmetry_4
C5 C4 C3 C16 -178.04(18) . . . .
C9 C4 C3 C16 0.3(3) . . . .
C5 C4 C3 C1 0.9(3) . . . .
C9 C4 C3 C1 179.16(16) . . . .
C3 C4 C9 C10 -0.1(2) . . . .
C5 C4 C9 C10 178.23(17) . . . .
C3 C4 C9 C8 -179.45(17) . . . .
C5 C4 C9 C8 -1.1(2) . . . .
C4 C3 C1 O1 -116.8(2) . . . .
C16 C3 C1 O1 62.2(3) . . . .
C4 C3 C1 O2 63.1(2) . . . .
C16 C3 C1 O2 -117.98(19) . . . .
O1 C1 O2 C2 5.7(3) . . . .
C3 C1 O2 C2 -174.18(18) . . . .
C10 C9 C8 C7 -178.90(19) . . . .
C4 C9 C8 C7 0.4(3) . . . .
C12 C11 C10 C9 176.68(18) . . . .
C16 C11 C10 C9 -1.3(3) . . . .
C12 C11 C10 C17 -3.5(3) . . . .
C16 C11 C10 C17 178.50(16) . . . .
C8 C9 C10 C11 179.95(17) . . . .
C4 C9 C10 C11 0.7(2) . . . .
C8 C9 C10 C17 0.2(3) . . . .
C4 C9 C10 C17 -179.13(16) . . . .
C11 C10 C17 C21 115.1(2) . . . .
C9 C10 C17 C21 -65.1(2) . . . .
C11 C10 C17 C18 -65.6(2) . . . .
C9 C10 C17 C18 114.2(2) . . . .
C10 C11 C12 C13 -179.51(19) . . . .
C16 C11 C12 C13 -1.5(3) . . . .
C9 C8 C7 C6 0.5(3) . . . .
C3 C4 C5 C6 179.25(19) . . . .
C9 C4 C5 C6 0.9(3) . . . .
C4 C5 C6 C7 0.0(3) . . . .
C8 C7 C6 C5 -0.7(3) . . . .
C18 C17 C21 C20 -0.9(3) . . . .
C10 C17 C21 C20 178.5(2) . . . .
C11 C12 C13 C14 0.3(3) . . . .
C16 C15 C14 C13 -1.0(3) . . . .
C12 C13 C14 C15 1.0(4) . . . .
C21 C17 C18 C19 -0.1(3) . . . .
C10 C17 C18 C19 -179.40(19) . . . .
C17 C21 C20 N1 0.8(4) . . . .
C17 C18 C19 N1 1.2(4) . . . .
C21 C20 N1 C19 0.3(4) . . . .
C18 C19 N1 C20 -1.3(4) . . . .
C4 C3 C16 C15 -178.95(17) . . . .
C1 C3 C16 C15 2.2(3) . . . .
C4 C3 C16 C11 -0.9(3) . . . .
C1 C3 C16 C11 -179.79(17) . . . .
C14 C15 C16 C3 177.8(2) . . . .
C14 C15 C16 C11 -0.3(3) . . . .
C10 C11 C16 C3 1.4(3) . . . .
C12 C11 C16 C3 -176.66(17) . . . .
C10 C11 C16 C15 179.54(17) . . . .
C12 C11 C16 C15 1.5(3) . . . .
